data_7133520
loop_
_publ_author_name
'Kaulage, Sandeep H.'
'Parvin, Nasrina'
'Khopade, Kishor V.'
'Khan, Shabana'

_publ_section_title
;
 A hybrid silylene-Pd catalyst: efficient C-N cross-coupling of sterically
 bulky amines and chiral amines.
;
_journal_issue 73
_journal_name_full 'Chemical communications (Cambridge, England)'
_journal_page_first 9958
_journal_page_last 9961
_journal_paper_doi 10.1039/d4cc03108c
_journal_volume 60
_journal_year 2024
_chemical_formula_moiety 'C41 H37 N'
_chemical_formula_sum 'C41 H37 N'
_chemical_formula_weight 543.71
_space_group_crystal_system monoclinic
_space_group_IT_number 14
_space_group_name_Hall '-P 2yn'
_space_group_name_H-M_alt 'P 1 21/n 1'
_atom_sites_solution_hydrogens geom
_audit_creation_date 2024-08-08
_audit_creation_method
;
Olex2 1.3
(compiled 2020.11.12 svn.r5f609507 for OlexSys, GUI svn.r6408)
;
_audit_update_record
;
2024-08-08 deposited with the CCDC.	2024-08-14 downloaded from the CCDC.
;
_cell_angle_alpha 90
_cell_angle_beta 112.526(6)
_cell_angle_gamma 90
_cell_formula_units_Z 4
_cell_length_a 10.939(2)
_cell_length_b 26.563(6)
_cell_length_c 11.124(2)
_cell_measurement_reflns_used 9968
_cell_measurement_temperature 150(2)
_cell_measurement_theta_max 27.60
_cell_measurement_theta_min 2.16
_cell_volume 2985.7(10)
_computing_cell_refinement 'Bruker SAINT'
_computing_data_collection 'Bruker APEX2'
_computing_data_reduction 'Bruker SAINT'
_computing_molecular_graphics 'Olex2 1.3 (Dolomanov et al., 2009)'
_computing_publication_material 'Olex2 1.3 (Dolomanov et al., 2009)'
_computing_structure_refinement 'SHELXL 2018/3 (Sheldrick, 2015)'
_computing_structure_solution 'SHELXT 2014/5 (Sheldrick, 2014)'
_diffrn_ambient_temperature 150.15
_diffrn_measured_fraction_theta_full 1.000
_diffrn_measured_fraction_theta_max 0.990
_diffrn_measurement_device_type 'Bruker APEX-II CCD'
_diffrn_measurement_method '\f and \w scans'
_diffrn_radiation_type MoK\a
_diffrn_radiation_wavelength 0.71073
_diffrn_reflns_av_R_equivalents 0.1577
_diffrn_reflns_av_unetI/netI 0.0732
_diffrn_reflns_Laue_measured_fraction_full 1.000
_diffrn_reflns_Laue_measured_fraction_max 0.990
_diffrn_reflns_limit_h_max 14
_diffrn_reflns_limit_h_min -14
_diffrn_reflns_limit_k_max 35
_diffrn_reflns_limit_k_min -35
_diffrn_reflns_limit_l_max 14
_diffrn_reflns_limit_l_min -14
_diffrn_reflns_number 105287
_diffrn_reflns_point_group_measured_fraction_full 1.000
_diffrn_reflns_point_group_measured_fraction_max 0.990
_diffrn_reflns_theta_full 25.242
_diffrn_reflns_theta_max 28.410
_diffrn_reflns_theta_min 2.125
_diffrn_standards_number 0
_exptl_absorpt_coefficient_mu 0.069
_exptl_absorpt_correction_T_max 0.7457
_exptl_absorpt_correction_T_min 0.5198
_exptl_absorpt_correction_type none
_exptl_absorpt_process_details
;
SADABS-2016/2 (Bruker,2016/2) was used for absorption correction.
wR2(int) was 0.1385 before and 0.1053 after correction.
The Ratio of minimum to maximum transmission is 0.6971.
The \l/2 correction factor is Not present.
;
_exptl_crystal_colour Colourless
_exptl_crystal_density_diffrn 1.210
_exptl_crystal_description Needles
_exptl_crystal_F_000 1160
_exptl_crystal_size_max 0.315
_exptl_crystal_size_mid 0.278
_exptl_crystal_size_min 0.169
_refine_diff_density_max 0.671
_refine_diff_density_min -0.316
_refine_diff_density_rms 0.059
_refine_ls_extinction_method none
_refine_ls_goodness_of_fit_ref 1.024
_refine_ls_hydrogen_treatment constr
_refine_ls_matrix_type full
_refine_ls_number_parameters 382
_refine_ls_number_reflns 7440
_refine_ls_number_restraints 0
_refine_ls_restrained_S_all 1.024
_refine_ls_R_factor_all 0.1117
_refine_ls_R_factor_gt 0.0548
_refine_ls_shift/su_max 0.000
_refine_ls_shift/su_mean 0.000
_refine_ls_structure_factor_coef Fsqd
_refine_ls_weighting_details 'w=1/[\s^2^(Fo^2^)+(0.0455P)^2^+2.1173P] where P=(Fo^2^+2Fc^2^)/3'
_refine_ls_weighting_scheme calc
_refine_ls_wR_factor_gt 0.1123
_refine_ls_wR_factor_ref 0.1368
_reflns_Friedel_coverage 0.000
_reflns_number_gt 4736
_reflns_number_total 7440
_reflns_threshold_expression 'I > 2\s(I)'
_cod_data_source_file d4cc03108c2.cif
_cod_data_source_block 4f
_cod_depositor_comments 'Adding full bibliography for 7133516--7133523.cif.'
_cod_original_cell_volume 2985.7(11)
_cod_database_code 7133520
_shelx_shelxl_version_number 2018/3
_shelx_space_group_comment
;
The symmetry employed for this shelxl refinement is uniquely defined
by the following loop, which should always be used as a source of
symmetry information in preference to the above space-group names.
They are only intended as comments.
;
_olex2_refinement_description
;
1.a Ternary CH refined with riding coordinates:
 C8(H8), C21(H21)
1.b Aromatic/amide H refined with riding coordinates:
 N1(H1), C3(H3), C5(H5), C10(H10), C11(H11), C12(H12), C13(H13), C14(H14),
 C16(H16), C17(H17), C18(H18), C19(H19), C20(H20), C23(H23), C24(H24), C25(H25),
  C26(H26), C27(H27), C29(H29), C30(H30), C31(H31), C32(H32), C33(H33),
 C36(H36), C37(H37), C38(H38)
1.c Idealised Me refined as rotating group:
 C7(H7A,H7B,H7C), C40(H40A,H40B,H40C), C41(H41A,H41B,H41C)
;
_olex2_submission_special_instructions 'No special instructions were received'

loop_
_space_group_symop_operation_xyz
'x, y, z'
'-x+1/2, y+1/2, -z+1/2'
'-x, -y, -z'
'x-1/2, -y-1/2, z-1/2'

loop_
_atom_site_label
_atom_site_type_symbol
_atom_site_fract_x
_atom_site_fract_y
_atom_site_fract_z
_atom_site_U_iso_or_equiv
_atom_site_adp_type
_atom_site_occupancy
_atom_site_site_symmetry_order
_atom_site_calc_flag
_atom_site_refinement_flags_posn
_atom_site_refinement_flags_adp
_atom_site_refinement_flags_occupancy
_atom_site_disorder_assembly
_atom_site_disorder_group
N1 N 0.55160(14) 0.42032(5) 0.30581(14) 0.0129(3) Uani 1 1 d . . . . .
H1 H 0.570727 0.424460 0.389558 0.015 Uiso 1 1 calc R U . . .
C1 C 0.65442(17) 0.43174(6) 0.26259(16) 0.0115(4) Uani 1 1 d . . . . .
C2 C 0.72994(17) 0.47535(6) 0.31095(16) 0.0112(3) Uani 1 1 d . . . . .
C3 C 0.82915(16) 0.48812(6) 0.26790(16) 0.0115(3) Uani 1 1 d . . . . .
H3 H 0.881257 0.517238 0.302315 0.014 Uiso 1 1 calc R U . . .
C5 C 0.78385(17) 0.41486(7) 0.13445(16) 0.0128(4) Uani 1 1 d . . . . .
H5 H 0.802638 0.394254 0.073842 0.015 Uiso 1 1 calc R U . . .
C4 C 0.85420(17) 0.45929(7) 0.17547(16) 0.0128(4) Uani 1 1 d . . . . .
C6 C 0.68674(17) 0.39924(6) 0.17861(16) 0.0122(4) Uani 1 1 d . . . . .
C7 C 0.95336(18) 0.47560(7) 0.12016(18) 0.0172(4) Uani 1 1 d . . . . .
H7A H 1.004256 0.446330 0.112135 0.026 Uiso 1 1 calc R U . . .
H7B H 1.013501 0.500480 0.178120 0.026 Uiso 1 1 calc R U . . .
H7C H 0.907045 0.490623 0.034127 0.026 Uiso 1 1 calc R U . . .
C8 C 0.70326(17) 0.50658(6) 0.41387(16) 0.0125(4) Uani 1 1 d . . . . .
H8 H 0.605170 0.511272 0.380938 0.015 Uiso 1 1 calc R U . . .
C9 C 0.76294(17) 0.55931(6) 0.43011(17) 0.0132(4) Uani 1 1 d . . . . .
C10 C 0.71453(19) 0.59366(7) 0.32791(18) 0.0192(4) Uani 1 1 d . . . . .
H10 H 0.644045 0.583987 0.249770 0.023 Uiso 1 1 calc R U . . .
C11 C 0.7673(2) 0.64165(7) 0.3382(2) 0.0238(4) Uani 1 1 d . . . . .
H11 H 0.733548 0.664418 0.267178 0.029 Uiso 1 1 calc R U . . .
C12 C 0.86986(19) 0.65648(7) 0.45250(19) 0.0219(4) Uani 1 1 d . . . . .
H12 H 0.906358 0.689343 0.460362 0.026 Uiso 1 1 calc R U . . .
C13 C 0.91757(19) 0.62284(7) 0.55398(19) 0.0196(4) Uani 1 1 d . . . . .
H13 H 0.987354 0.632684 0.632445 0.023 Uiso 1 1 calc R U . . .
C14 C 0.86501(17) 0.57469(7) 0.54314(17) 0.0158(4) Uani 1 1 d . . . . .
H14 H 0.899509 0.551986 0.614212 0.019 Uiso 1 1 calc R U . . .
C15 C 0.74169(17) 0.47709(7) 0.54102(16) 0.0129(4) Uani 1 1 d . . . . .
C16 C 0.83964(18) 0.44020(7) 0.57563(17) 0.0167(4) Uani 1 1 d . . . . .
H16 H 0.888187 0.434604 0.522021 0.020 Uiso 1 1 calc R U . . .
C17 C 0.8675(2) 0.41142(7) 0.68752(18) 0.0222(4) Uani 1 1 d . . . . .
H17 H 0.934297 0.386303 0.709625 0.027 Uiso 1 1 calc R U . . .
C18 C 0.7978(2) 0.41940(8) 0.76647(18) 0.0253(5) Uani 1 1 d . . . . .
H18 H 0.814608 0.399105 0.841446 0.030 Uiso 1 1 calc R U . . .
C19 C 0.7035(2) 0.45710(8) 0.73578(19) 0.0246(5) Uani 1 1 d . . . . .
H19 H 0.657442 0.463386 0.791369 0.029 Uiso 1 1 calc R U . . .
C20 C 0.67589(18) 0.48570(7) 0.62439(17) 0.0183(4) Uani 1 1 d . . . . .
H20 H 0.611167 0.511571 0.604511 0.022 Uiso 1 1 calc R U . . .
C21 C 0.62208(18) 0.34741(6) 0.14351(17) 0.0137(4) Uani 1 1 d . . . . .
H21 H 0.524218 0.352867 0.103596 0.016 Uiso 1 1 calc R U . . .
C22 C 0.66115(19) 0.32070(7) 0.04216(18) 0.0180(4) Uani 1 1 d . . . . .
C23 C 0.5809(2) 0.32459(8) -0.0882(2) 0.0304(5) Uani 1 1 d . . . . .
H23 H 0.499129 0.342059 -0.113667 0.036 Uiso 1 1 calc R U . . .
C24 C 0.6192(3) 0.30302(10) -0.1831(2) 0.0460(7) Uani 1 1 d . . . . .
H24 H 0.563364 0.305837 -0.272486 0.055 Uiso 1 1 calc R U . . .
C25 C 0.7381(3) 0.27765(9) -0.1470(3) 0.0464(7) Uani 1 1 d . . . . .
H25 H 0.764572 0.263258 -0.211368 0.056 Uiso 1 1 calc R U . . .
C26 C 0.8176(3) 0.27334(8) -0.0178(2) 0.0380(6) Uani 1 1 d . . . . .
H26 H 0.899382 0.255887 0.007290 0.046 Uiso 1 1 calc R U . . .
C27 C 0.7794(2) 0.29426(7) 0.0765(2) 0.0256(5) Uani 1 1 d . . . . .
H27 H 0.834782 0.290509 0.165749 0.031 Uiso 1 1 calc R U . . .
C28 C 0.65004(18) 0.31396(7) 0.26233(17) 0.0149(4) Uani 1 1 d . . . . .
C29 C 0.75199(19) 0.32331(7) 0.38141(18) 0.0187(4) Uani 1 1 d . . . . .
H29 H 0.806002 0.352275 0.391690 0.022 Uiso 1 1 calc R U . . .
C30 C 0.7759(2) 0.29070(7) 0.48579(19) 0.0238(4) Uani 1 1 d . . . . .
H30 H 0.844899 0.297888 0.567175 0.029 Uiso 1 1 calc R U . . .
C31 C 0.7000(2) 0.24806(8) 0.4719(2) 0.0288(5) Uani 1 1 d . . . . .
H31 H 0.717899 0.225445 0.542777 0.035 Uiso 1 1 calc R U . . .
C32 C 0.5976(2) 0.23836(8) 0.3539(2) 0.0293(5) Uani 1 1 d . . . . .
H32 H 0.544612 0.209109 0.343775 0.035 Uiso 1 1 calc R U . . .
C33 C 0.5725(2) 0.27124(7) 0.25106(19) 0.0216(4) Uani 1 1 d . . . . .
H33 H 0.500957 0.264604 0.171011 0.026 Uiso 1 1 calc R U . . .
C34 C 0.42288(18) 0.40321(7) 0.23231(18) 0.0160(4) Uani 1 1 d . . . . .
C35 C 0.35244(18) 0.41855(7) 0.10279(18) 0.0191(4) Uani 1 1 d . . . . .
C36 C 0.22500(19) 0.40007(8) 0.0371(2) 0.0255(5) Uani 1 1 d . . . . .
H36 H 0.178331 0.408945 -0.051542 0.031 Uiso 1 1 calc R U . . .
C37 C 0.1648(2) 0.36903(8) 0.0981(2) 0.0291(5) Uani 1 1 d . . . . .
H37 H 0.077796 0.356630 0.052232 0.035 Uiso 1 1 calc R U . . .
C38 C 0.23313(19) 0.35654(7) 0.2260(2) 0.0232(4) Uani 1 1 d . . . . .
H38 H 0.190749 0.336073 0.268568 0.028 Uiso 1 1 calc R U . . .
C39 C 0.36094(19) 0.37247(7) 0.29557(19) 0.0187(4) Uani 1 1 d . . . . .
C40 C 0.4323(2) 0.35854(8) 0.43642(19) 0.0246(5) Uani 1 1 d . . . . .
H40A H 0.374075 0.338005 0.465102 0.037 Uiso 1 1 calc R U . . .
H40B H 0.457121 0.389216 0.489196 0.037 Uiso 1 1 calc R U . . .
H40C H 0.512143 0.339310 0.446703 0.037 Uiso 1 1 calc R U . . .
C41 C 0.4085(2) 0.45552(8) 0.03509(19) 0.0247(5) Uani 1 1 d . . . . .
H41A H 0.470889 0.438214 0.005311 0.037 Uiso 1 1 calc R U . . .
H41B H 0.454597 0.482451 0.095709 0.037 Uiso 1 1 calc R U . . .
H41C H 0.336465 0.469989 -0.039885 0.037 Uiso 1 1 calc R U . . .

loop_
_atom_site_aniso_label
_atom_site_aniso_U_11
_atom_site_aniso_U_22
_atom_site_aniso_U_33
_atom_site_aniso_U_23
_atom_site_aniso_U_13
_atom_site_aniso_U_12
N1 0.0138(7) 0.0163(8) 0.0097(7) -0.0021(6) 0.0059(6) -0.0034(6)
C1 0.0118(8) 0.0128(9) 0.0096(8) 0.0030(7) 0.0040(7) 0.0009(7)
C2 0.0131(9) 0.0106(8) 0.0088(8) 0.0017(7) 0.0031(7) 0.0020(7)
C3 0.0118(8) 0.0115(8) 0.0101(8) 0.0008(7) 0.0029(7) -0.0001(7)
C5 0.0156(9) 0.0135(9) 0.0108(8) 0.0000(7) 0.0068(7) 0.0036(7)
C4 0.0150(9) 0.0127(9) 0.0109(8) 0.0026(7) 0.0052(7) 0.0032(7)
C6 0.0143(9) 0.0115(9) 0.0099(8) 0.0018(7) 0.0038(7) 0.0020(7)
C7 0.0204(10) 0.0178(9) 0.0177(9) -0.0006(7) 0.0123(8) -0.0011(8)
C8 0.0122(9) 0.0141(9) 0.0129(8) 0.0003(7) 0.0066(7) 0.0015(7)
C9 0.0152(9) 0.0119(9) 0.0161(9) -0.0009(7) 0.0100(8) 0.0024(7)
C10 0.0210(10) 0.0182(10) 0.0165(9) -0.0004(8) 0.0052(8) 0.0004(8)
C11 0.0270(11) 0.0168(10) 0.0262(11) 0.0051(8) 0.0086(9) -0.0001(8)
C12 0.0237(11) 0.0143(9) 0.0316(11) -0.0009(8) 0.0149(9) -0.0036(8)
C13 0.0160(9) 0.0214(10) 0.0219(10) -0.0046(8) 0.0080(8) -0.0027(8)
C14 0.0143(9) 0.0170(9) 0.0168(9) -0.0009(7) 0.0069(8) 0.0016(7)
C15 0.0153(9) 0.0133(9) 0.0105(8) -0.0020(7) 0.0054(7) -0.0025(7)
C16 0.0204(10) 0.0170(9) 0.0129(9) -0.0018(7) 0.0066(8) 0.0006(8)
C17 0.0314(12) 0.0162(10) 0.0153(10) 0.0006(8) 0.0047(9) 0.0005(8)
C18 0.0371(12) 0.0235(11) 0.0131(9) 0.0012(8) 0.0073(9) -0.0108(9)
C19 0.0278(11) 0.0333(12) 0.0180(10) -0.0039(9) 0.0147(9) -0.0088(9)
C20 0.0189(10) 0.0210(10) 0.0172(9) -0.0035(8) 0.0096(8) -0.0018(8)
C21 0.0146(9) 0.0117(9) 0.0149(9) -0.0008(7) 0.0060(7) 0.0006(7)
C22 0.0288(11) 0.0102(9) 0.0182(9) -0.0025(7) 0.0125(8) -0.0037(8)
C23 0.0409(13) 0.0269(12) 0.0218(11) -0.0063(9) 0.0103(10) -0.0061(10)
C24 0.080(2) 0.0399(15) 0.0202(12) -0.0114(10) 0.0213(13) -0.0192(14)
C25 0.088(2) 0.0253(13) 0.0497(16) -0.0162(11) 0.0524(17) -0.0112(13)
C26 0.0610(16) 0.0171(11) 0.0558(16) -0.0033(10) 0.0445(14) 0.0038(11)
C27 0.0353(12) 0.0170(10) 0.0321(12) -0.0002(9) 0.0214(10) 0.0032(9)
C28 0.0170(9) 0.0112(9) 0.0189(9) 0.0001(7) 0.0094(8) 0.0023(7)
C29 0.0187(10) 0.0145(9) 0.0226(10) 0.0030(8) 0.0074(8) 0.0000(8)
C30 0.0272(11) 0.0194(10) 0.0214(10) 0.0049(8) 0.0055(9) 0.0024(9)
C31 0.0433(13) 0.0179(10) 0.0287(12) 0.0087(9) 0.0177(11) 0.0001(9)
C32 0.0435(14) 0.0163(10) 0.0348(12) -0.0003(9) 0.0224(11) -0.0106(9)
C33 0.0258(11) 0.0181(10) 0.0225(10) -0.0046(8) 0.0110(9) -0.0080(8)
C34 0.0148(9) 0.0144(9) 0.0192(9) -0.0046(7) 0.0070(8) 0.0006(7)
C35 0.0175(10) 0.0200(10) 0.0181(10) -0.0049(8) 0.0049(8) 0.0044(8)
C36 0.0169(10) 0.0254(11) 0.0280(11) -0.0080(9) 0.0019(9) 0.0077(8)
C37 0.0149(10) 0.0251(11) 0.0450(14) -0.0172(10) 0.0087(10) -0.0017(9)
C38 0.0182(10) 0.0182(10) 0.0385(12) -0.0126(9) 0.0166(9) -0.0032(8)
C39 0.0220(10) 0.0135(9) 0.0268(10) -0.0050(8) 0.0164(9) -0.0003(8)
C40 0.0291(11) 0.0217(11) 0.0319(12) 0.0036(9) 0.0215(10) -0.0020(9)
C41 0.0266(11) 0.0271(11) 0.0193(10) 0.0054(8) 0.0077(9) 0.0073(9)

loop_
_atom_type_symbol
_atom_type_description
_atom_type_scat_dispersion_real
_atom_type_scat_dispersion_imag
_atom_type_scat_source
C C 0.0033 0.0016 'International Tables Vol C Tables 4.2.6.8 and 6.1.1.4'
H H 0.0000 0.0000 'International Tables Vol C Tables 4.2.6.8 and 6.1.1.4'
N N 0.0061 0.0033 'International Tables Vol C Tables 4.2.6.8 and 6.1.1.4'

loop_
_geom_angle_atom_site_label_1
_geom_angle_atom_site_label_2
_geom_angle_atom_site_label_3
_geom_angle
_geom_angle_site_symmetry_1
_geom_angle_site_symmetry_3
_geom_angle_publ_flag
C1 N1 H1 115.8 . . ?
C34 N1 H1 115.8 . . ?
C34 N1 C1 128.40(14) . . ?
C2 C1 N1 118.30(15) . . ?
C2 C1 C6 119.85(15) . . ?
C6 C1 N1 121.76(15) . . ?
C1 C2 C8 118.75(14) . . ?
C3 C2 C1 119.54(15) . . ?
C3 C2 C8 121.68(15) . . ?
C2 C3 H3 119.2 . . ?
C2 C3 C4 121.52(16) . . ?
C4 C3 H3 119.2 . . ?
C4 C5 H5 118.7 . . ?
C4 C5 C6 122.63(15) . . ?
C6 C5 H5 118.7 . . ?
C3 C4 C7 121.46(16) . . ?
C5 C4 C3 118.04(15) . . ?
C5 C4 C7 120.50(15) . . ?
C1 C6 C21 120.71(14) . . ?
C5 C6 C1 117.96(16) . . ?
C5 C6 C21 121.25(15) . . ?
C4 C7 H7A 109.5 . . ?
C4 C7 H7B 109.5 . . ?
C4 C7 H7C 109.5 . . ?
H7A C7 H7B 109.5 . . ?
H7A C7 H7C 109.5 . . ?
H7B C7 H7C 109.5 . . ?
C2 C8 H8 106.2 . . ?
C9 C8 C2 112.99(13) . . ?
C9 C8 H8 106.2 . . ?
C9 C8 C15 114.03(14) . . ?
C15 C8 C2 110.55(14) . . ?
C15 C8 H8 106.2 . . ?
C10 C9 C8 119.49(16) . . ?
C14 C9 C8 122.51(16) . . ?
C14 C9 C10 118.00(17) . . ?
C9 C10 H10 119.4 . . ?
C11 C10 C9 121.23(18) . . ?
C11 C10 H10 119.4 . . ?
C10 C11 H11 120.0 . . ?
C10 C11 C12 120.00(18) . . ?
C12 C11 H11 120.0 . . ?
C11 C12 H12 120.5 . . ?
C13 C12 C11 119.03(18) . . ?
C13 C12 H12 120.5 . . ?
C12 C13 H13 119.6 . . ?
C12 C13 C14 120.84(18) . . ?
C14 C13 H13 119.6 . . ?
C9 C14 C13 120.89(17) . . ?
C9 C14 H14 119.6 . . ?
C13 C14 H14 119.6 . . ?
C16 C15 C8 121.74(14) . . ?
C16 C15 C20 118.05(16) . . ?
C20 C15 C8 120.18(16) . . ?
C15 C16 H16 119.5 . . ?
C17 C16 C15 121.01(16) . . ?
C17 C16 H16 119.5 . . ?
C16 C17 H17 120.0 . . ?
C18 C17 C16 119.96(19) . . ?
C18 C17 H17 120.0 . . ?
C17 C18 H18 120.2 . . ?
C17 C18 C19 119.66(18) . . ?
C19 C18 H18 120.2 . . ?
C18 C19 H19 119.9 . . ?
C18 C19 C20 120.28(17) . . ?
C20 C19 H19 119.9 . . ?
C15 C20 H20 119.5 . . ?
C19 C20 C15 120.95(18) . . ?
C19 C20 H20 119.5 . . ?
C6 C21 H21 107.1 . . ?
C22 C21 C6 111.99(14) . . ?
C22 C21 H21 107.1 . . ?
C28 C21 C6 112.60(14) . . ?
C28 C21 H21 107.1 . . ?
C28 C21 C22 110.49(14) . . ?
C23 C22 C21 119.75(18) . . ?
C23 C22 C27 118.39(18) . . ?
C27 C22 C21 121.79(17) . . ?
C22 C23 H23 119.7 . . ?
C22 C23 C24 120.5(2) . . ?
C24 C23 H23 119.7 . . ?
C23 C24 H24 120.0 . . ?
C25 C24 C23 120.1(2) . . ?
C25 C24 H24 120.0 . . ?
C24 C25 H25 120.2 . . ?
C26 C25 C24 119.6(2) . . ?
C26 C25 H25 120.2 . . ?
C25 C26 H26 119.8 . . ?
C25 C26 C27 120.4(2) . . ?
C27 C26 H26 119.8 . . ?
C22 C27 H27 119.6 . . ?
C26 C27 C22 120.9(2) . . ?
C26 C27 H27 119.6 . . ?
C29 C28 C21 122.98(16) . . ?
C29 C28 C33 118.05(17) . . ?
C33 C28 C21 118.95(16) . . ?
C28 C29 H29 119.7 . . ?
C28 C29 C30 120.69(18) . . ?
C30 C29 H29 119.7 . . ?
C29 C30 H30 119.8 . . ?
C31 C30 C29 120.41(19) . . ?
C31 C30 H30 119.8 . . ?
C30 C31 H31 120.2 . . ?
C30 C31 C32 119.55(19) . . ?
C32 C31 H31 120.2 . . ?
C31 C32 H32 120.0 . . ?
C33 C32 C31 119.97(19) . . ?
C33 C32 H32 120.0 . . ?
C28 C33 H33 119.3 . . ?
C32 C33 C28 121.30(19) . . ?
C32 C33 H33 119.3 . . ?
N1 C34 C35 122.34(16) . . ?
N1 C34 C39 117.58(16) . . ?
C35 C34 C39 119.93(17) . . ?
C34 C35 C41 122.20(17) . . ?
C36 C35 C34 118.71(18) . . ?
C36 C35 C41 119.06(18) . . ?
C35 C36 H36 119.3 . . ?
C37 C36 C35 121.4(2) . . ?
C37 C36 H36 119.3 . . ?
C36 C37 H37 120.6 . . ?
C38 C37 C36 118.72(19) . . ?
C38 C37 H37 120.6 . . ?
C37 C38 H38 118.6 . . ?
C37 C38 C39 122.71(19) . . ?
C39 C38 H38 118.6 . . ?
C34 C39 C40 120.37(17) . . ?
C38 C39 C34 118.39(18) . . ?
C38 C39 C40 121.22(17) . . ?
C39 C40 H40A 109.5 . . ?
C39 C40 H40B 109.5 . . ?
C39 C40 H40C 109.5 . . ?
H40A C40 H40B 109.5 . . ?
H40A C40 H40C 109.5 . . ?
H40B C40 H40C 109.5 . . ?
C35 C41 H41A 109.5 . . ?
C35 C41 H41B 109.5 . . ?
C35 C41 H41C 109.5 . . ?
H41A C41 H41B 109.5 . . ?
H41A C41 H41C 109.5 . . ?
H41B C41 H41C 109.5 . . ?

loop_
_geom_bond_atom_site_label_1
_geom_bond_atom_site_label_2
_geom_bond_distance
_geom_bond_site_symmetry_2
_geom_bond_publ_flag
N1 H1 0.8800 . ?
N1 C1 1.415(2) . ?
N1 C34 1.406(2) . ?
C1 C2 1.405(2) . ?
C1 C6 1.413(2) . ?
C2 C3 1.386(2) . ?
C2 C8 1.530(2) . ?
C3 H3 0.9500 . ?
C3 C4 1.391(2) . ?
C5 H5 0.9500 . ?
C5 C4 1.387(2) . ?
C5 C6 1.393(2) . ?
C4 C7 1.501(2) . ?
C6 C21 1.529(2) . ?
C7 H7A 0.9800 . ?
C7 H7B 0.9800 . ?
C7 H7C 0.9800 . ?
C8 H8 1.0000 . ?
C8 C9 1.527(2) . ?
C8 C15 1.528(2) . ?
C9 C10 1.394(3) . ?
C9 C14 1.385(3) . ?
C10 H10 0.9500 . ?
C10 C11 1.386(3) . ?
C11 H11 0.9500 . ?
C11 C12 1.392(3) . ?
C12 H12 0.9500 . ?
C12 C13 1.376(3) . ?
C13 H13 0.9500 . ?
C13 C14 1.388(3) . ?
C14 H14 0.9500 . ?
C15 C16 1.393(2) . ?
C15 C20 1.393(2) . ?
C16 H16 0.9500 . ?
C16 C17 1.391(3) . ?
C17 H17 0.9500 . ?
C17 C18 1.382(3) . ?
C18 H18 0.9500 . ?
C18 C19 1.384(3) . ?
C19 H19 0.9500 . ?
C19 C20 1.385(3) . ?
C20 H20 0.9500 . ?
C21 H21 1.0000 . ?
C21 C22 1.525(2) . ?
C21 C28 1.523(2) . ?
C22 C23 1.382(3) . ?
C22 C27 1.391(3) . ?
C23 H23 0.9500 . ?
C23 C24 1.398(3) . ?
C24 H24 0.9500 . ?
C24 C25 1.380(4) . ?
C25 H25 0.9500 . ?
C25 C26 1.370(4) . ?
C26 H26 0.9500 . ?
C26 C27 1.385(3) . ?
C27 H27 0.9500 . ?
C28 C29 1.389(3) . ?
C28 C33 1.393(3) . ?
C29 H29 0.9500 . ?
C29 C30 1.391(3) . ?
C30 H30 0.9500 . ?
C30 C31 1.377(3) . ?
C31 H31 0.9500 . ?
C31 C32 1.385(3) . ?
C32 H32 0.9500 . ?
C32 C33 1.381(3) . ?
C33 H33 0.9500 . ?
C34 C35 1.409(3) . ?
C34 C39 1.409(2) . ?
C35 C36 1.392(3) . ?
C35 C41 1.504(3) . ?
C36 H36 0.9500 . ?
C36 C37 1.385(3) . ?
C37 H37 0.9500 . ?
C37 C38 1.371(3) . ?
C38 H38 0.9500 . ?
C38 C39 1.380(3) . ?
C39 C40 1.505(3) . ?
C40 H40A 0.9800 . ?
C40 H40B 0.9800 . ?
C40 H40C 0.9800 . ?
C41 H41A 0.9800 . ?
C41 H41B 0.9800 . ?
C41 H41C 0.9800 . ?

loop_
_geom_torsion_atom_site_label_1
_geom_torsion_atom_site_label_2
_geom_torsion_atom_site_label_3
_geom_torsion_atom_site_label_4
_geom_torsion
_geom_torsion_site_symmetry_1
_geom_torsion_site_symmetry_2
_geom_torsion_site_symmetry_3
_geom_torsion_site_symmetry_4
_geom_torsion_publ_flag
N1 C1 C2 C3 -178.44(15) . . . . ?
N1 C1 C2 C8 3.7(2) . . . . ?
N1 C1 C6 C5 176.13(15) . . . . ?
N1 C1 C6 C21 -7.1(2) . . . . ?
N1 C34 C35 C36 -179.60(16) . . . . ?
N1 C34 C35 C41 -1.8(3) . . . . ?
N1 C34 C39 C38 178.12(16) . . . . ?
N1 C34 C39 C40 -0.6(2) . . . . ?
C1 N1 C34 C35 -34.3(3) . . . . ?
C1 N1 C34 C39 150.24(17) . . . . ?
C1 C2 C3 C4 1.4(3) . . . . ?
C1 C2 C8 C9 -164.10(15) . . . . ?
C1 C2 C8 C15 66.7(2) . . . . ?
C1 C6 C21 C22 174.65(16) . . . . ?
C1 C6 C21 C28 -60.1(2) . . . . ?
C2 C1 C6 C5 -7.4(2) . . . . ?
C2 C1 C6 C21 169.43(16) . . . . ?
C2 C3 C4 C5 -5.0(3) . . . . ?
C2 C3 C4 C7 174.48(16) . . . . ?
C2 C8 C9 C10 66.0(2) . . . . ?
C2 C8 C9 C14 -113.60(18) . . . . ?
C2 C8 C15 C16 27.5(2) . . . . ?
C2 C8 C15 C20 -150.70(16) . . . . ?
C3 C2 C8 C9 18.1(2) . . . . ?
C3 C2 C8 C15 -111.10(18) . . . . ?
C5 C6 C21 C22 -8.6(2) . . . . ?
C5 C6 C21 C28 116.60(18) . . . . ?
C4 C5 C6 C1 3.7(3) . . . . ?
C4 C5 C6 C21 -173.04(16) . . . . ?
C6 C1 C2 C3 4.9(2) . . . . ?
C6 C1 C2 C8 -172.94(15) . . . . ?
C6 C5 C4 C3 2.4(3) . . . . ?
C6 C5 C4 C7 -177.12(16) . . . . ?
C6 C21 C22 C23 -94.3(2) . . . . ?
C6 C21 C22 C27 82.5(2) . . . . ?
C6 C21 C28 C29 -17.7(2) . . . . ?
C6 C21 C28 C33 164.03(16) . . . . ?
C8 C2 C3 C4 179.20(16) . . . . ?
C8 C9 C10 C11 -179.08(16) . . . . ?
C8 C9 C14 C13 179.45(15) . . . . ?
C8 C15 C16 C17 -175.76(17) . . . . ?
C8 C15 C20 C19 175.80(17) . . . . ?
C9 C8 C15 C16 -101.11(19) . . . . ?
C9 C8 C15 C20 80.7(2) . . . . ?
C9 C10 C11 C12 -0.6(3) . . . . ?
C10 C9 C14 C13 -0.2(2) . . . . ?
C10 C11 C12 C13 0.2(3) . . . . ?
C11 C12 C13 C14 0.2(3) . . . . ?
C12 C13 C14 C9 -0.2(3) . . . . ?
C14 C9 C10 C11 0.5(3) . . . . ?
C15 C8 C9 C10 -166.65(15) . . . . ?
C15 C8 C9 C14 13.8(2) . . . . ?
C15 C16 C17 C18 -0.3(3) . . . . ?
C16 C15 C20 C19 -2.5(3) . . . . ?
C16 C17 C18 C19 -2.0(3) . . . . ?
C17 C18 C19 C20 2.0(3) . . . . ?
C18 C19 C20 C15 0.3(3) . . . . ?
C20 C15 C16 C17 2.5(3) . . . . ?
C21 C22 C23 C24 175.96(19) . . . . ?
C21 C22 C27 C26 -175.31(18) . . . . ?
C21 C28 C29 C30 -178.00(17) . . . . ?
C21 C28 C33 C32 176.90(17) . . . . ?
C22 C21 C28 C29 108.37(19) . . . . ?
C22 C21 C28 C33 -69.9(2) . . . . ?
C22 C23 C24 C25 -0.1(3) . . . . ?
C23 C22 C27 C26 1.5(3) . . . . ?
C23 C24 C25 C26 0.6(4) . . . . ?
C24 C25 C26 C27 0.0(4) . . . . ?
C25 C26 C27 C22 -1.1(3) . . . . ?
C27 C22 C23 C24 -0.9(3) . . . . ?
C28 C21 C22 C23 139.29(18) . . . . ?
C28 C21 C22 C27 -43.9(2) . . . . ?
C28 C29 C30 C31 1.2(3) . . . . ?
C29 C28 C33 C32 -1.5(3) . . . . ?
C29 C30 C31 C32 -1.5(3) . . . . ?
C30 C31 C32 C33 0.3(3) . . . . ?
C31 C32 C33 C28 1.2(3) . . . . ?
C33 C28 C29 C30 0.3(3) . . . . ?
C34 N1 C1 C2 137.17(18) . . . . ?
C34 N1 C1 C6 -46.3(3) . . . . ?
C34 C35 C36 C37 2.9(3) . . . . ?
C35 C34 C39 C38 2.5(3) . . . . ?
C35 C34 C39 C40 -176.16(17) . . . . ?
C35 C36 C37 C38 0.1(3) . . . . ?
C36 C37 C38 C39 -1.9(3) . . . . ?
C37 C38 C39 C34 0.6(3) . . . . ?
C37 C38 C39 C40 179.23(18) . . . . ?
C39 C34 C35 C36 -4.2(3) . . . . ?
C39 C34 C35 C41 173.60(17) . . . . ?
C41 C35 C36 C37 -174.94(18) . . . . ?
